data_4089133
loop_
_publ_author_name
'Croizat, Pierre'
'Sculfort, Sabrina'
'Welter, Richard'
'Braunstein, Pierre'

_publ_section_title
;
 Hexa- and Octanuclear Heterometallic Clusters with Copper--, Silver--, or
 Gold--Molybdenum Bonds and d10--d10Interactions
;
_journal_issue 23
_journal_name_full Organometallics
_journal_page_first 3949
_journal_paper_doi 10.1021/acs.organomet.6b00745
_journal_volume 35
_journal_year 2016
_chemical_formula_moiety 'C30 H30 Cu3 Mo3 N3 O9, 1.5(C7 H8)'
_chemical_formula_sum 'C40.5 H42 Cu3 Mo3 N3 O9'
_chemical_formula_weight 1193.21
_space_group_IT_number 2
_space_group_name_Hall '-P 1'
_space_group_name_H-M_alt 'P -1'
_symmetry_cell_setting triclinic
_symmetry_space_group_name_Hall '-P 1'
_symmetry_space_group_name_H-M 'P -1'
_atom_sites_solution_hydrogens geom
_atom_sites_solution_primary direct
_atom_sites_solution_secondary difmap
_audit_creation_method SHELXL-97
_cell_angle_alpha 80.38(6)
_cell_angle_beta 79.19(7)
_cell_angle_gamma 61.456(11)
_cell_formula_units_Z 2
_cell_length_a 12.396(2)
_cell_length_b 12.963(2)
_cell_length_c 15.408(4)
_cell_measurement_reflns_used 17901
_cell_measurement_temperature 173(2)
_cell_measurement_theta_max 30.034
_cell_measurement_theta_min 0.998
_cell_volume 2127.7(9)
_computing_cell_refinement 'Denzo (Nonius B.V., 1998)'
_computing_data_collection 'Collect (Nonius B.V., 1998)'
_computing_data_reduction 'Denzo (Nonius B.V., 1998)'
_computing_molecular_graphics 'PLATON 98 (Spek, 1998)'
_computing_publication_material 'SHELXL-97 (Sheldrick, 1997)'
_computing_structure_refinement 'SHELXL-97 (Sheldrick, 1997)'
_computing_structure_solution 'SHELXS-97 (Sheldrick, 1997)'
_diffrn_ambient_temperature 173(2)
_diffrn_measured_fraction_theta_full 0.997
_diffrn_measured_fraction_theta_max 0.997
_diffrn_measurement_device_type KappaCCD
_diffrn_measurement_method '\p scans'
_diffrn_radiation_monochromator graphite
_diffrn_radiation_source 'fine-focus sealed tube'
_diffrn_radiation_type MoK\a
_diffrn_radiation_wavelength 0.71073
_diffrn_reflns_av_R_equivalents 0.0339
_diffrn_reflns_av_sigmaI/netI 0.0784
_diffrn_reflns_limit_h_max 17
_diffrn_reflns_limit_h_min -17
_diffrn_reflns_limit_k_max 18
_diffrn_reflns_limit_k_min -18
_diffrn_reflns_limit_l_max 21
_diffrn_reflns_limit_l_min -19
_diffrn_reflns_number 19588
_diffrn_reflns_theta_full 30.05
_diffrn_reflns_theta_max 30.05
_diffrn_reflns_theta_min 2.15
_exptl_absorpt_coefficient_mu 2.386
_exptl_absorpt_correction_type none
_exptl_crystal_colour yellow
_exptl_crystal_density_diffrn 1.862
_exptl_crystal_density_method 'not measured'
_exptl_crystal_description prism
_exptl_crystal_F_000 1182
_exptl_crystal_size_max 0.10
_exptl_crystal_size_mid 0.10
_exptl_crystal_size_min 0.08
_refine_diff_density_max 1.327
_refine_diff_density_min -0.861
_refine_diff_density_rms 0.163
_refine_ls_extinction_method none
_refine_ls_goodness_of_fit_ref 1.029
_refine_ls_hydrogen_treatment constr
_refine_ls_matrix_type full
_refine_ls_number_parameters 509
_refine_ls_number_reflns 12447
_refine_ls_number_restraints 0
_refine_ls_restrained_S_all 1.029
_refine_ls_R_factor_all 0.0867
_refine_ls_R_factor_gt 0.0472
_refine_ls_shift/su_max 0.001
_refine_ls_shift/su_mean 0.000
_refine_ls_structure_factor_coef Fsqd
_refine_ls_weighting_details 'calc w=1/[\s^2^(Fo^2^)+(0.0369P)^2^+0.2944P] where P=(Fo^2^+2Fc^2^)/3'
_refine_ls_weighting_scheme calc
_refine_ls_wR_factor_gt 0.0919
_refine_ls_wR_factor_ref 0.1041
_reflns_number_gt 8433
_reflns_number_total 12447
_reflns_threshold_expression >2sigma(I)
_cod_data_source_file om6b00745_si_002.cif
_cod_data_source_block Cu3Mo3
_cod_original_cell_volume 2127.8(7)
_cod_original_sg_symbol_H-M P-1
_cod_original_formula_sum 'C40.50 H42 Cu3 Mo3 N3 O9'
_cod_database_code 4089133

loop_
_symmetry_equiv_pos_as_xyz
'x, y, z'
'-x, -y, -z'

loop_
_atom_site_label
_atom_site_type_symbol
_atom_site_fract_x
_atom_site_fract_y
_atom_site_fract_z
_atom_site_U_iso_or_equiv
_atom_site_adp_type
_atom_site_occupancy
_atom_site_symmetry_multiplicity
_atom_site_calc_flag
_atom_site_refinement_flags
Mo1 Mo -0.01179(3) 0.57583(3) 0.26027(2) 0.03061(8) Uani 1 1 d .
Mo2 Mo 0.03902(3) 0.96397(2) 0.19207(2) 0.02599(8) Uani 1 1 d .
Mo3 Mo 0.40272(2) 0.56468(3) 0.31282(2) 0.03001(8) Uani 1 1 d .
Cu1 Cu 0.01144(4) 0.77212(3) 0.23270(3) 0.03144(11) Uani 1 1 d .
Cu2 Cu 0.22727(4) 0.76308(3) 0.24289(3) 0.03076(11) Uani 1 1 d .
Cu3 Cu 0.19194(4) 0.57650(4) 0.28485(3) 0.03373(11) Uani 1 1 d .
O1 O -0.0776(3) 0.7206(3) 0.4227(2) 0.0564(8) Uani 1 1 d .
O2 O 0.0802(3) 0.6546(2) 0.06884(19) 0.0498(7) Uani 1 1 d .
O3 O -0.2831(3) 0.7429(3) 0.2217(3) 0.0818(12) Uani 1 1 d .
O4 O -0.1758(3) 0.9519(3) 0.1232(2) 0.0612(9) Uani 1 1 d .
O5 O 0.2301(3) 0.8106(2) 0.04510(19) 0.0531(8) Uani 1 1 d .
O6 O 0.0357(2) 0.8784(2) 0.39460(18) 0.0423(6) Uani 1 1 d .
O7 O 0.3370(3) 0.8104(3) 0.3672(3) 0.0997(13) Uani 1 1 d .
O8 O 0.2169(3) 0.5324(3) 0.4684(2) 0.0762(9) Uani 1 1 d .
O9 O 0.3535(2) 0.5684(2) 0.12045(17) 0.0401(5) Uani 1 1 d .
N1 N 0.1785(4) 0.3303(3) 0.1398(3) 0.0575(10) Uani 1 1 d .
N2 N 0.6385(3) 0.3962(3) 0.1559(2) 0.0566(10) Uani 1 1 d .
N3 N 0.0034(3) 1.1542(2) 0.3449(2) 0.0351(7) Uani 1 1 d .
C1 C -0.0477(3) 0.6738(3) 0.3581(3) 0.0396(9) Uani 1 1 d .
C2 C 0.0463(3) 0.6335(3) 0.1425(3) 0.0353(8) Uani 1 1 d .
C3 C -0.1823(4) 0.6852(3) 0.2348(3) 0.0489(11) Uani 1 1 d .
C4 C -0.0272(4) 0.4123(3) 0.2340(3) 0.0465(11) Uani 1 1 d .
H4 H -0.0798 0.4237 0.1918 0.056 Uiso 1 1 calc .
C5 C -0.0652(4) 0.4312(4) 0.3251(3) 0.0519(12) Uani 1 1 d .
H5 H -0.1461 0.4525 0.3552 0.062 Uiso 1 1 calc .
C6 C 0.0364(4) 0.4133(3) 0.3625(3) 0.0500(11) Uani 1 1 d .
H6 H 0.0366 0.4202 0.4229 0.060 Uiso 1 1 calc .
C7 C 0.1406(4) 0.3828(3) 0.2956(3) 0.0461(11) Uani 1 1 d .
H7 H 0.2205 0.3708 0.3026 0.055 Uiso 1 1 calc .
C8 C 0.1026(4) 0.3735(3) 0.2159(3) 0.0444(10) Uani 1 1 d .
C9 C 0.3006(5) 0.3232(4) 0.1267(4) 0.0742(16) Uani 1 1 d .
H9A H 0.2931 0.4029 0.1158 0.111 Uiso 1 1 calc .
H9B H 0.3496 0.2787 0.0756 0.111 Uiso 1 1 calc .
H9C H 0.3416 0.2832 0.1798 0.111 Uiso 1 1 calc .
C10 C 0.1224(6) 0.3550(5) 0.0592(4) 0.0770(16) Uani 1 1 d .
H10A H 0.0523 0.3372 0.0715 0.116 Uiso 1 1 calc .
H10B H 0.1838 0.3061 0.0137 0.116 Uiso 1 1 calc .
H10C H 0.0932 0.4385 0.0380 0.116 Uiso 1 1 calc .
C11 C -0.0936(3) 0.9448(3) 0.1533(3) 0.0413(9) Uani 1 1 d .
C12 C 0.1643(3) 0.8558(3) 0.1064(3) 0.0361(9) Uani 1 1 d .
C13 C 0.0406(3) 0.8962(3) 0.3181(3) 0.0306(8) Uani 1 1 d .
C14 C -0.0856(3) 1.1643(3) 0.2102(3) 0.0400(9) Uani 1 1 d .
H14 H -0.1696 1.1890 0.2345 0.048 Uiso 1 1 calc .
C15 C -0.0377(4) 1.1491(3) 0.1195(3) 0.0482(11) Uani 1 1 d .
H15 H -0.0845 1.1667 0.0719 0.058 Uiso 1 1 calc .
C16 C 0.0912(4) 1.1033(3) 0.1129(3) 0.0480(11) Uani 1 1 d .
H16 H 0.1469 1.0845 0.0597 0.058 Uiso 1 1 calc .
C17 C 0.1246(3) 1.0897(3) 0.1986(3) 0.0384(9) Uani 1 1 d .
H17 H 0.2065 1.0554 0.2134 0.046 Uiso 1 1 calc .
C18 C 0.0138(3) 1.1363(3) 0.2589(3) 0.0340(8) Uani 1 1 d .
C19 C -0.1135(4) 1.1849(3) 0.4006(3) 0.0487(10) Uani 1 1 d .
H19A H -0.1814 1.2278 0.3640 0.073 Uiso 1 1 calc .
H19B H -0.1224 1.2349 0.4453 0.073 Uiso 1 1 calc .
H19C H -0.1161 1.1129 0.4301 0.073 Uiso 1 1 calc .
C20 C 0.1138(3) 1.1040(3) 0.3891(3) 0.0455(10) Uani 1 1 d .
H20A H 0.1316 1.0240 0.4152 0.068 Uiso 1 1 calc .
H20B H 0.1003 1.1531 0.4359 0.068 Uiso 1 1 calc .
H20C H 0.1840 1.1010 0.3459 0.068 Uiso 1 1 calc .
C21 C 0.3512(5) 0.7245(4) 0.3411(5) 0.0997(13) Uani 1 1 d .
C22 C 0.2761(4) 0.5496(5) 0.4050(3) 0.0762(9) Uani 1 1 d .
C23 C 0.3540(3) 0.5780(3) 0.1942(3) 0.0401(5) Uani 1 1 d .
C24 C 0.5602(3) 0.3685(3) 0.3131(3) 0.0411(10) Uani 1 1 d .
H24 H 0.5381 0.3087 0.3095 0.049 Uiso 1 1 calc .
C25 C 0.5533(3) 0.4157(4) 0.3914(3) 0.0460(11) Uani 1 1 d .
H25 H 0.5304 0.3896 0.4500 0.055 Uiso 1 1 calc .
C26 C 0.5855(3) 0.5061(4) 0.3689(3) 0.0467(11) Uani 1 1 d .
H26 H 0.5894 0.5521 0.4091 0.056 Uiso 1 1 calc .
C27 C 0.6117(3) 0.5179(3) 0.2749(3) 0.0410(10) Uani 1 1 d .
H27 H 0.6299 0.5772 0.2410 0.049 Uiso 1 1 calc .
C28 C 0.6060(3) 0.4263(3) 0.2407(3) 0.0376(9) Uani 1 1 d .
C29 C 0.6038(4) 0.3145(5) 0.1311(4) 0.0864(19) Uani 1 1 d .
H29A H 0.6406 0.2396 0.1678 0.130 Uiso 1 1 calc .
H29B H 0.6338 0.3012 0.0685 0.130 Uiso 1 1 calc .
H29C H 0.5135 0.3474 0.1404 0.130 Uiso 1 1 calc .
C30 C 0.6629(5) 0.4750(6) 0.0875(3) 0.097(2) Uani 1 1 d .
H30A H 0.5863 0.5486 0.0806 0.145 Uiso 1 1 calc .
H30B H 0.6940 0.4381 0.0315 0.145 Uiso 1 1 calc .
H30C H 0.7250 0.4921 0.1039 0.145 Uiso 1 1 calc .
C31 C 0.4098(5) 0.1487(5) 0.4031(4) 0.0672(14) Uani 1 1 d .
H31 H 0.3220 0.1845 0.4137 0.081 Uiso 1 1 calc .
C32 C 0.4676(6) 0.0954(6) 0.3282(5) 0.0893(19) Uani 1 1 d .
H32 H 0.4205 0.0923 0.2876 0.107 Uiso 1 1 calc .
C33 C 0.5936(7) 0.0456(5) 0.3102(4) 0.0868(18) Uani 1 1 d .
H33 H 0.6336 0.0108 0.2560 0.104 Uiso 1 1 calc .
C34 C 0.6629(4) 0.0458(4) 0.3705(5) 0.0748(17) Uani 1 1 d .
H34 H 0.7507 0.0091 0.3595 0.090 Uiso 1 1 calc .
C35 C 0.6016(4) 0.1008(4) 0.4478(3) 0.0573(12) Uani 1 1 d .
H35 H 0.6478 0.1027 0.4897 0.069 Uiso 1 1 calc .
C36 C 0.4738(4) 0.1529(3) 0.4642(3) 0.0498(11) Uani 1 1 d .
C37 C 0.4053(5) 0.2129(5) 0.5473(4) 0.0791(17) Uani 1 1 d .
H37A H 0.3477 0.2953 0.5315 0.119 Uiso 1 1 calc .
H37B H 0.4646 0.2098 0.5830 0.119 Uiso 1 1 calc .
H37C H 0.3591 0.1727 0.5816 0.119 Uiso 1 1 calc .
C38 C 0.5729(5) 0.0485(6) 0.0152(5) 0.102(2) Uani 1 1 d .
H38 H 0.6216 0.0826 0.0258 0.122 Uiso 1 1 calc .
C39 C 0.5578(6) -0.0337(6) 0.0732(5) 0.093(2) Uani 1 1 d .
H39 H 0.5987 -0.0599 0.1249 0.112 Uiso 1 1 calc .
C40 C 0.5161(5) 0.0822(5) -0.0602(5) 0.096(2) Uani 1 1 d .
H40 H 0.5321 0.1504 -0.1096 0.054 Uiso 0.50 1 d P
C41 C 0.5306(12) 0.1621(12) -0.1119(10) 0.105(4) Uiso 0.50 1 d P
H41A H 0.4787 0.1867 -0.1597 0.158 Uiso 0.50 1 calc P
H41B H 0.6176 0.1319 -0.1374 0.158 Uiso 0.50 1 calc P
H41C H 0.5067 0.2298 -0.0790 0.158 Uiso 0.50 1 calc P

loop_
_atom_site_aniso_label
_atom_site_aniso_U_11
_atom_site_aniso_U_22
_atom_site_aniso_U_33
_atom_site_aniso_U_23
_atom_site_aniso_U_13
_atom_site_aniso_U_12
Mo1 0.03201(16) 0.02551(15) 0.0377(2) 0.00555(13) -0.01002(13) -0.01658(12)
Mo2 0.03126(15) 0.01997(14) 0.02750(17) 0.00110(12) -0.00960(12) -0.01134(11)
Mo3 0.02367(15) 0.03101(16) 0.02941(18) -0.00736(13) -0.00854(12) -0.00458(12)
Cu1 0.0314(2) 0.0235(2) 0.0416(3) 0.00379(19) -0.01128(19) -0.01407(17)
Cu2 0.0286(2) 0.0256(2) 0.0375(3) -0.00105(19) -0.01177(18) -0.00988(17)
Cu3 0.0295(2) 0.0298(2) 0.0416(3) 0.0028(2) -0.01244(19) -0.01240(18)
O1 0.074(2) 0.067(2) 0.0400(19) -0.0085(16) 0.0044(16) -0.0448(17)
O2 0.077(2) 0.0467(16) 0.0370(18) -0.0012(14) -0.0079(15) -0.0382(15)
O3 0.0439(18) 0.064(2) 0.133(4) 0.015(2) -0.038(2) -0.0195(16)
O4 0.0570(18) 0.0608(19) 0.079(2) 0.0227(17) -0.0420(17) -0.0348(16)
O5 0.0684(19) 0.0437(16) 0.0339(17) -0.0062(14) 0.0052(14) -0.0184(14)
O6 0.0589(17) 0.0423(15) 0.0291(16) -0.0008(13) -0.0087(13) -0.0256(13)
O7 0.0816(19) 0.0523(17) 0.161(3) -0.047(2) -0.085(2) 0.0089(15)
O8 0.0429(15) 0.131(3) 0.0347(16) 0.0034(17) -0.0080(11) -0.0267(16)
O9 0.0374(11) 0.0410(11) 0.0344(13) -0.0076(11) -0.0121(10) -0.0082(9)
N1 0.076(3) 0.041(2) 0.063(3) -0.004(2) -0.005(2) -0.0336(19)
N2 0.0355(18) 0.077(3) 0.037(2) -0.018(2) -0.0038(16) -0.0055(18)
N3 0.0415(17) 0.0282(15) 0.0366(19) -0.0028(14) -0.0123(14) -0.0142(13)
C1 0.048(2) 0.040(2) 0.037(2) 0.0012(19) -0.0030(18) -0.0281(19)
C2 0.046(2) 0.0268(18) 0.040(2) 0.0006(17) -0.0125(18) -0.0207(16)
C3 0.043(2) 0.041(2) 0.067(3) 0.011(2) -0.018(2) -0.0236(19)
C4 0.051(2) 0.031(2) 0.070(3) 0.005(2) -0.017(2) -0.0280(18)
C5 0.050(2) 0.040(2) 0.067(3) 0.009(2) 0.000(2) -0.029(2)
C6 0.064(3) 0.032(2) 0.046(3) 0.0139(19) -0.010(2) -0.021(2)
C7 0.044(2) 0.0293(19) 0.058(3) 0.0093(19) -0.011(2) -0.0138(17)
C8 0.059(3) 0.0256(19) 0.052(3) 0.0047(19) -0.008(2) -0.0242(18)
C9 0.068(3) 0.063(3) 0.080(4) -0.021(3) 0.014(3) -0.025(3)
C10 0.126(5) 0.065(3) 0.061(4) -0.010(3) -0.014(3) -0.059(3)
C11 0.045(2) 0.0308(19) 0.045(3) 0.0077(18) -0.0197(19) -0.0136(17)
C12 0.045(2) 0.0279(18) 0.034(2) -0.0004(17) -0.0054(17) -0.0156(16)
C13 0.0350(18) 0.0218(16) 0.035(2) -0.0029(15) -0.0074(16) -0.0119(14)
C14 0.045(2) 0.0196(17) 0.051(3) -0.0002(17) -0.0204(19) -0.0069(15)
C15 0.079(3) 0.0260(19) 0.041(3) 0.0100(18) -0.030(2) -0.021(2)
C16 0.080(3) 0.035(2) 0.037(3) 0.0008(19) 0.001(2) -0.037(2)
C17 0.053(2) 0.0298(19) 0.043(2) 0.0016(17) -0.0080(18) -0.0280(17)
C18 0.045(2) 0.0165(16) 0.041(2) 0.0019(16) -0.0136(17) -0.0134(15)
C19 0.046(2) 0.042(2) 0.049(3) -0.014(2) -0.0081(19) -0.0091(18)
C20 0.047(2) 0.043(2) 0.052(3) -0.006(2) -0.0195(19) -0.0208(19)
C21 0.0816(19) 0.0523(17) 0.161(3) -0.047(2) -0.085(2) 0.0089(15)
C22 0.0429(15) 0.131(3) 0.0347(16) 0.0034(17) -0.0080(11) -0.0267(16)
C23 0.0374(11) 0.0410(11) 0.0344(13) -0.0076(11) -0.0121(10) -0.0082(9)
C24 0.0288(18) 0.033(2) 0.050(3) -0.0012(19) -0.0097(17) -0.0043(15)
C25 0.0307(19) 0.053(2) 0.032(2) 0.007(2) -0.0069(16) -0.0033(18)
C26 0.0259(18) 0.056(3) 0.050(3) -0.025(2) -0.0170(17) -0.0015(17)
C27 0.0269(18) 0.046(2) 0.047(3) 0.003(2) -0.0112(17) -0.0139(16)
C28 0.0218(16) 0.042(2) 0.033(2) -0.0076(18) -0.0061(15) -0.0005(15)
C29 0.059(3) 0.098(4) 0.074(4) -0.059(3) -0.012(3) 0.003(3)
C30 0.063(3) 0.177(7) 0.035(3) 0.001(4) 0.002(2) -0.049(4)
C31 0.065(3) 0.066(3) 0.075(4) 0.018(3) -0.028(3) -0.035(3)
C32 0.103(5) 0.094(5) 0.092(5) 0.014(4) -0.044(4) -0.057(4)
C33 0.125(5) 0.079(4) 0.079(5) -0.021(3) 0.002(4) -0.065(4)
C34 0.054(3) 0.053(3) 0.111(5) -0.008(3) 0.001(3) -0.023(2)
C35 0.054(3) 0.051(3) 0.073(4) 0.007(3) -0.021(2) -0.029(2)
C36 0.051(2) 0.037(2) 0.061(3) 0.009(2) -0.012(2) -0.0222(19)
C37 0.083(4) 0.078(4) 0.089(5) -0.007(3) 0.001(3) -0.052(3)
C38 0.079(4) 0.085(5) 0.127(7) -0.014(4) -0.057(4) -0.010(3)
C39 0.078(4) 0.108(5) 0.094(5) -0.020(4) -0.045(4) -0.027(4)
C40 0.070(4) 0.077(4) 0.117(6) 0.000(4) -0.032(4) -0.011(3)

loop_
_atom_type_symbol
_atom_type_description
_atom_type_scat_dispersion_real
_atom_type_scat_dispersion_imag
_atom_type_scat_source
C C 0.0033 0.0016 'International Tables Vol C Tables 4.2.6.8 and 6.1.1.4'
H H 0.0000 0.0000 'International Tables Vol C Tables 4.2.6.8 and 6.1.1.4'
O O 0.0106 0.0060 'International Tables Vol C Tables 4.2.6.8 and 6.1.1.4'
N N 0.0061 0.0033 'International Tables Vol C Tables 4.2.6.8 and 6.1.1.4'
Cu Cu 0.3201 1.2651 'International Tables Vol C Tables 4.2.6.8 and 6.1.1.4'
Mo Mo -1.6832 0.6857 'International Tables Vol C Tables 4.2.6.8 and 6.1.1.4'

loop_
_geom_angle_atom_site_label_1
_geom_angle_atom_site_label_2
_geom_angle_atom_site_label_3
_geom_angle
_geom_angle_site_symmetry_1
_geom_angle_site_symmetry_3
C3 Mo1 C1 85.95(19) . .
C3 Mo1 C2 87.52(18) . .
C1 Mo1 C2 115.09(15) . .
C3 Mo1 C5 92.46(16) . .
C1 Mo1 C5 104.20(17) . .
C2 Mo1 C5 140.59(17) . .
C3 Mo1 C6 123.21(16) . .
C1 Mo1 C6 88.94(16) . .
C2 Mo1 C6 143.29(15) . .
C5 Mo1 C6 35.07(15) . .
C3 Mo1 C4 92.67(15) . .
C1 Mo1 C4 139.90(16) . .
C2 Mo1 C4 104.86(16) . .
C5 Mo1 C4 35.75(16) . .
C6 Mo1 C4 58.71(16) . .
C3 Mo1 C7 149.70(15) . .
C1 Mo1 C7 109.34(17) . .
C2 Mo1 C7 107.79(16) . .
C5 Mo1 C7 58.98(14) . .
C6 Mo1 C7 35.64(15) . .
C4 Mo1 C7 58.59(14) . .
C3 Mo1 C8 123.32(16) . .
C1 Mo1 C8 143.60(16) . .
C2 Mo1 C8 89.54(15) . .
C5 Mo1 C8 58.06(15) . .
C6 Mo1 C8 57.89(15) . .
C4 Mo1 C8 34.51(13) . .
C7 Mo1 C8 34.67(14) . .
C3 Mo1 Cu3 140.82(11) . .
C1 Mo1 Cu3 70.33(12) . .
C2 Mo1 Cu3 75.78(12) . .
C5 Mo1 Cu3 122.82(12) . .
C6 Mo1 Cu3 88.07(12) . .
C4 Mo1 Cu3 125.61(10) . .
C7 Mo1 Cu3 69.37(10) . .
C8 Mo1 Cu3 92.20(10) . .
C3 Mo1 Cu1 82.62(11) . .
C1 Mo1 Cu1 58.27(11) . .
C2 Mo1 Cu1 56.84(11) . .
C5 Mo1 Cu1 161.96(13) . .
C6 Mo1 Cu1 138.28(12) . .
C4 Mo1 Cu1 161.12(12) . .
C7 Mo1 Cu1 127.67(10) . .
C8 Mo1 Cu1 138.31(9) . .
Cu3 Mo1 Cu1 58.50(3) . .
C12 Mo2 C11 91.02(17) . .
C12 Mo2 C13 115.11(15) . .
C11 Mo2 C13 102.90(16) . .
C12 Mo2 C15 106.83(16) . .
C11 Mo2 C15 88.46(15) . .
C13 Mo2 C15 136.06(16) . .
C12 Mo2 C16 85.42(15) . .
C11 Mo2 C16 117.59(16) . .
C13 Mo2 C16 134.49(16) . .
C15 Mo2 C16 35.69(15) . .
C12 Mo2 C14 141.83(15) . .
C11 Mo2 C14 93.89(14) . .
C13 Mo2 C14 100.59(16) . .
C15 Mo2 C14 35.71(15) . .
C16 Mo2 C14 58.93(15) . .
C12 Mo2 C17 101.05(15) . .
C11 Mo2 C17 147.43(14) . .
C13 Mo2 C17 99.12(15) . .
C15 Mo2 C17 59.15(14) . .
C16 Mo2 C17 35.45(14) . .
C14 Mo2 C17 58.37(13) . .
C12 Mo2 C18 135.25(13) . .
C11 Mo2 C18 126.55(14) . .
C13 Mo2 C18 82.45(14) . .
C15 Mo2 C18 57.89(14) . .
C16 Mo2 C18 57.50(14) . .
C14 Mo2 C18 34.39(12) . .
C17 Mo2 C18 34.20(12) . .
C12 Mo2 Cu1 76.81(11) . .
C11 Mo2 Cu1 56.60(11) . .
C13 Mo2 Cu1 61.58(11) . .
C15 Mo2 Cu1 145.06(11) . .
C16 Mo2 Cu1 160.87(11) . .
C14 Mo2 Cu1 135.64(10) . .
C17 Mo2 Cu1 155.62(10) . .
C18 Mo2 Cu1 141.54(9) . .
C12 Mo2 Cu2 57.82(11) . .
C11 Mo2 Cu2 114.30(11) . .
C13 Mo2 Cu2 58.75(12) . .
C15 Mo2 Cu2 151.11(12) . .
C16 Mo2 Cu2 115.45(12) . .
C14 Mo2 Cu2 147.36(10) . .
C17 Mo2 Cu2 97.59(9) . .
C18 Mo2 Cu2 113.43(9) . .
Cu1 Mo2 Cu2 60.36(3) . .
C21 Mo3 C22 91.5(3) . .
C21 Mo3 C23 107.3(2) . .
C22 Mo3 C23 109.04(19) . .
C21 Mo3 C25 115.54(19) . .
C22 Mo3 C25 88.94(17) . .
C23 Mo3 C25 132.96(17) . .
C21 Mo3 C26 88.00(17) . .
C22 Mo3 C26 111.69(18) . .
C23 Mo3 C26 135.89(16) . .
C25 Mo3 C26 34.88(15) . .
C21 Mo3 C27 94.8(2) . .
C22 Mo3 C27 146.13(17) . .
C23 Mo3 C27 100.77(17) . .
C25 Mo3 C27 58.43(14) . .
C26 Mo3 C27 35.64(14) . .
C21 Mo3 C24 146.37(17) . .
C22 Mo3 C24 101.4(2) . .
C23 Mo3 C24 97.69(17) . .
C25 Mo3 C24 35.33(15) . .
C26 Mo3 C24 58.39(14) . .
C27 Mo3 C24 57.97(13) . .
C21 Mo3 C28 127.6(2) . .
C22 Mo3 C28 135.4(2) . .
C23 Mo3 C28 81.77(15) . .
C25 Mo3 C28 57.26(13) . .
C26 Mo3 C28 57.39(14) . .
C27 Mo3 C28 34.05(13) . .
C24 Mo3 C28 34.17(13) . .
C21 Mo3 Cu3 102.63(15) . .
C22 Mo3 Cu3 54.09(15) . .
C23 Mo3 Cu3 55.09(12) . .
C25 Mo3 Cu3 127.51(12) . .
C26 Mo3 Cu3 161.83(12) . .
C27 Mo3 Cu3 153.49(11) . .
C24 Mo3 Cu3 110.13(10) . .
C28 Mo3 Cu3 122.40(10) . .
C21 Mo3 Cu2 53.86(14) . .
C22 Mo3 Cu2 89.59(15) . .
C23 Mo3 Cu2 57.35(12) . .
C25 Mo3 Cu2 169.25(12) . .
C26 Mo3 Cu2 137.52(12) . .
C27 Mo3 Cu2 120.63(10) . .
C24 Mo3 Cu2 154.99(11) . .
C28 Mo3 Cu2 129.01(9) . .
Cu3 Mo3 Cu2 58.87(3) . .
C11 Cu1 C2 103.64(15) . .
C11 Cu1 C1 132.76(15) . .
C2 Cu1 C1 93.06(15) . .
C11 Cu1 C13 83.02(14) . .
C2 Cu1 C13 162.88(12) . .
C1 Cu1 C13 93.73(14) . .
C11 Cu1 Cu3 160.53(11) . .
C2 Cu1 Cu3 72.28(10) . .
C1 Cu1 Cu3 66.69(12) . .
C13 Cu1 Cu3 96.11(9) . .
C11 Cu1 Mo2 47.12(10) . .
C2 Cu1 Mo2 128.79(10) . .
C1 Cu1 Mo2 138.14(11) . .
C13 Cu1 Mo2 46.20(9) . .
Cu3 Cu1 Mo2 120.22(3) . .
C11 Cu1 Mo1 130.95(10) . .
C2 Cu1 Mo1 46.72(10) . .
C1 Cu1 Mo1 46.35(11) . .
C13 Cu1 Mo1 138.06(9) . .
Cu3 Cu1 Mo1 60.28(2) . .
Mo2 Cu1 Mo1 175.50(2) . .
C11 Cu1 Cu2 105.20(11) . .
C2 Cu1 Cu2 108.02(10) . .
C1 Cu1 Cu2 111.03(11) . .
C13 Cu1 Cu2 54.86(9) . .
Cu3 Cu1 Cu2 59.95(3) . .
Mo2 Cu1 Cu2 60.28(3) . .
Mo1 Cu1 Cu2 119.93(3) . .
C21 Cu2 C23 89.68(17) . .
C21 Cu2 C12 147.4(2) . .
C23 Cu2 C12 95.95(15) . .
C21 Cu2 C13 99.28(19) . .
C23 Cu2 C13 150.14(13) . .
C12 Cu2 C13 91.67(14) . .
C21 Cu2 Cu3 97.63(17) . .
C23 Cu2 Cu3 53.31(10) . .
C12 Cu2 Cu3 111.49(10) . .
C13 Cu2 Cu3 97.08(9) . .
C21 Cu2 Mo2 130.48(14) . .
C23 Cu2 Mo2 138.77(10) . .
C12 Cu2 Mo2 46.16(11) . .
C13 Cu2 Mo2 46.45(9) . .
Cu3 Cu2 Mo2 117.95(3) . .
C21 Cu2 Cu1 139.9(2) . .
C23 Cu2 Cu1 97.80(10) . .
C12 Cu2 Cu1 71.14(11) . .
C13 Cu2 Cu1 57.64(9) . .
Cu3 Cu2 Cu1 58.60(3) . .
Mo2 Cu2 Cu1 59.36(2) . .
C21 Cu2 Mo3 46.20(13) . .
C23 Cu2 Mo3 46.33(10) . .
C12 Cu2 Mo3 140.24(11) . .
C13 Cu2 Mo3 126.96(9) . .
Cu3 Cu2 Mo3 60.35(3) . .
Mo2 Cu2 Mo3 173.41(2) . .
Cu1 Cu2 Mo3 118.66(3) . .
C22 Cu3 C23 93.62(16) . .
C22 Cu3 Cu1 124.16(16) . .
C23 Cu3 Cu1 102.26(11) . .
C22 Cu3 Cu2 86.39(17) . .
C23 Cu3 Cu2 56.32(11) . .
Cu1 Cu3 Cu2 61.46(3) . .
C22 Cu3 Mo1 131.97(13) . .
C23 Cu3 Mo1 133.89(11) . .
Cu1 Cu3 Mo1 61.22(2) . .
Cu2 Cu3 Mo1 122.37(3) . .
C22 Cu3 Mo3 46.76(13) . .
C23 Cu3 Mo3 46.98(10) . .
Cu1 Cu3 Mo3 121.92(3) . .
Cu2 Cu3 Mo3 60.78(3) . .
Mo1 Cu3 Mo3 176.848(19) . .
C8 N1 C9 118.1(4) . .
C8 N1 C10 118.2(4) . .
C9 N1 C10 114.9(4) . .
C28 N2 C30 118.5(4) . .
C28 N2 C29 118.9(4) . .
C30 N2 C29 118.5(5) . .
C18 N3 C19 119.7(3) . .
C18 N3 C20 119.6(3) . .
C19 N3 C20 117.2(3) . .
O1 C1 Mo1 169.1(3) . .
O1 C1 Cu1 115.2(3) . .
Mo1 C1 Cu1 75.38(14) . .
O2 C2 Mo1 170.6(3) . .
O2 C2 Cu1 112.9(3) . .
Mo1 C2 Cu1 76.44(14) . .
O3 C3 Mo1 175.6(3) . .
C5 C4 C8 108.8(4) . .
C5 C4 Mo1 71.0(2) . .
C8 C4 Mo1 77.9(2) . .
C5 C4 H4 125.6 . .
C8 C4 H4 125.6 . .
Mo1 C4 H4 117.4 . .
C6 C5 C4 108.1(4) . .
C6 C5 Mo1 73.0(2) . .
C4 C5 Mo1 73.3(2) . .
C6 C5 H5 125.9 . .
C4 C5 H5 125.9 . .
Mo1 C5 H5 119.7 . .
C5 C6 C7 108.9(4) . .
C5 C6 Mo1 72.0(2) . .
C7 C6 Mo1 74.0(2) . .
C5 C6 H6 125.6 . .
C7 C6 H6 125.6 . .
Mo1 C6 H6 120.2 . .
C6 C7 C8 107.5(4) . .
C6 C7 Mo1 70.4(2) . .
C8 C7 Mo1 76.6(2) . .
C6 C7 H7 126.3 . .
C8 C7 H7 126.3 . .
Mo1 C7 H7 118.7 . .
N1 C8 C4 127.5(4) . .
N1 C8 C7 126.2(4) . .
C4 C8 C7 106.3(4) . .
N1 C8 Mo1 130.6(3) . .
C4 C8 Mo1 67.6(2) . .
C7 C8 Mo1 68.7(2) . .
N1 C9 H9A 109.5 . .
N1 C9 H9B 109.5 . .
H9A C9 H9B 109.5 . .
N1 C9 H9C 109.5 . .
H9A C9 H9C 109.5 . .
H9B C9 H9C 109.5 . .
N1 C10 H10A 109.5 . .
N1 C10 H10B 109.5 . .
H10A C10 H10B 109.5 . .
N1 C10 H10C 109.5 . .
H10A C10 H10C 109.5 . .
H10B C10 H10C 109.5 . .
O4 C11 Mo2 168.6(3) . .
O4 C11 Cu1 115.1(3) . .
Mo2 C11 Cu1 76.27(13) . .
O5 C12 Mo2 167.4(3) . .
O5 C12 Cu2 115.8(3) . .
Mo2 C12 Cu2 76.02(14) . .
O6 C13 Mo2 166.9(3) . .
O6 C13 Cu2 113.5(3) . .
Mo2 C13 Cu2 74.81(14) . .
O6 C13 Cu1 119.9(3) . .
Mo2 C13 Cu1 72.21(12) . .
Cu2 C13 Cu1 67.50(10) . .
C15 C14 C18 108.5(3) . .
C15 C14 Mo2 70.3(2) . .
C18 C14 Mo2 78.2(2) . .
C15 C14 H14 125.7 . .
C18 C14 H14 125.7 . .
Mo2 C14 H14 117.7 . .
C16 C15 C14 107.6(4) . .
C16 C15 Mo2 72.3(2) . .
C14 C15 Mo2 74.0(2) . .
C16 C15 H15 126.2 . .
C14 C15 H15 126.2 . .
Mo2 C15 H15 119.4 . .
C15 C16 C17 108.8(4) . .
C15 C16 Mo2 72.0(2) . .
C17 C16 Mo2 74.6(2) . .
C15 C16 H16 125.6 . .
C17 C16 H16 125.6 . .
Mo2 C16 H16 119.5 . .
C16 C17 C18 108.1(3) . .
C16 C17 Mo2 69.9(2) . .
C18 C17 Mo2 77.62(19) . .
C16 C17 H17 126.0 . .
C18 C17 H17 126.0 . .
Mo2 C17 H17 118.4 . .
N3 C18 C17 127.1(3) . .
N3 C18 C14 126.3(3) . .
C17 C18 C14 106.5(4) . .
N3 C18 Mo2 130.6(2) . .
C17 C18 Mo2 68.2(2) . .
C14 C18 Mo2 67.5(2) . .
N3 C19 H19A 109.5 . .
N3 C19 H19B 109.5 . .
H19A C19 H19B 109.5 . .
N3 C19 H19C 109.5 . .
H19A C19 H19C 109.5 . .
H19B C19 H19C 109.5 . .
N3 C20 H20A 109.5 . .
N3 C20 H20B 109.5 . .
H20A C20 H20B 109.5 . .
N3 C20 H20C 109.5 . .
H20A C20 H20C 109.5 . .
H20B C20 H20C 109.5 . .
O7 C21 Mo3 168.1(4) . .
O7 C21 Cu2 111.9(4) . .
Mo3 C21 Cu2 79.94(18) . .
O8 C22 Mo3 168.7(4) . .
O8 C22 Cu3 111.6(4) . .
Mo3 C22 Cu3 79.14(17) . .
O9 C23 Mo3 164.6(3) . .
O9 C23 Cu3 113.9(3) . .
Mo3 C23 Cu3 77.93(15) . .
O9 C23 Cu2 116.3(3) . .
Mo3 C23 Cu2 76.32(15) . .
Cu3 C23 Cu2 70.37(12) . .
C25 C24 C28 107.9(4) . .
C25 C24 Mo3 70.4(2) . .
C28 C24 Mo3 77.4(2) . .
C25 C24 H24 126.1 . .
C28 C24 H24 126.1 . .
Mo3 C24 H24 118.0 . .
C26 C25 C24 108.9(3) . .
C26 C25 Mo3 72.8(2) . .
C24 C25 Mo3 74.3(2) . .
C26 C25 H25 125.6 . .
C24 C25 H25 125.6 . .
Mo3 C25 H25 119.2 . .
C25 C26 C27 107.8(4) . .
C25 C26 Mo3 72.3(2) . .
C27 C26 Mo3 73.4(2) . .
C25 C26 H26 126.1 . .
C27 C26 H26 126.1 . .
Mo3 C26 H26 120.0 . .
C28 C27 C26 108.3(3) . .
C28 C27 Mo3 78.0(2) . .
C26 C27 Mo3 71.0(2) . .
C28 C27 H27 125.9 . .
C26 C27 H27 125.9 . .
Mo3 C27 H27 117.0 . .
N2 C28 C27 127.9(4) . .
N2 C28 C24 125.4(4) . .
C27 C28 C24 106.7(4) . .
N2 C28 Mo3 129.1(3) . .
C27 C28 Mo3 67.9(2) . .
C24 C28 Mo3 68.4(2) . .
N2 C29 H29A 109.5 . .
N2 C29 H29B 109.5 . .
H29A C29 H29B 109.5 . .
N2 C29 H29C 109.5 . .
H29A C29 H29C 109.5 . .
H29B C29 H29C 109.5 . .
N2 C30 H30A 109.5 . .
N2 C30 H30B 109.5 . .
H30A C30 H30B 109.5 . .
N2 C30 H30C 109.5 . .
H30A C30 H30C 109.5 . .
H30B C30 H30C 109.5 . .
C32 C31 C36 121.8(5) . .
C32 C31 H31 119.1 . .
C36 C31 H31 119.1 . .
C31 C32 C33 120.4(6) . .
C31 C32 H32 119.8 . .
C33 C32 H32 119.8 . .
C32 C33 C34 120.1(6) . .
C32 C33 H33 119.9 . .
C34 C33 H33 119.9 . .
C33 C34 C35 118.6(5) . .
C33 C34 H34 120.7 . .
C35 C34 H34 120.7 . .
C36 C35 C34 120.6(5) . .
C36 C35 H35 119.7 . .
C34 C35 H35 119.7 . .
C31 C36 C35 118.5(5) . .
C31 C36 C37 119.9(5) . .
C35 C36 C37 121.5(5) . .
C36 C37 H37A 109.5 . .
C36 C37 H37B 109.5 . .
H37A C37 H37B 109.5 . .
C36 C37 H37C 109.5 . .
H37A C37 H37C 109.5 . .
H37B C37 H37C 109.5 . .
C39 C38 C40 118.0(7) . .
C39 C38 H38 121.0 . .
C40 C38 H38 121.0 . .
C38 C39 C40 121.9(6) . 2_655
C38 C39 H39 119.1 . .
C40 C39 H39 119.1 2_655 .
C41 C40 C38 115.7(10) . .
C41 C40 C39 124.1(10) . 2_655
C38 C40 C39 120.1(7) . 2_655
C41 C40 H40 3.2 . .
C38 C40 H40 117.0 . .
C39 C40 H40 122.9 2_655 .
C40 C41 H40 26.2 . .
C40 C41 H41A 109.5 . .
H40 C41 H41A 99.8 . .
C40 C41 H41B 109.5 . .
H40 C41 H41B 91.2 . .
H41A C41 H41B 109.5 . .
C40 C41 H41C 109.5 . .
H40 C41 H41C 134.9 . .
H41A C41 H41C 109.5 . .
H41B C41 H41C 109.5 . .

loop_
_geom_bond_atom_site_label_1
_geom_bond_atom_site_label_2
_geom_bond_distance
_geom_bond_site_symmetry_2
Mo1 C3 1.973(4) .
Mo1 C1 1.983(5) .
Mo1 C2 1.986(4) .
Mo1 C5 2.294(4) .
Mo1 C6 2.307(4) .
Mo1 C4 2.323(4) .
Mo1 C7 2.354(4) .
Mo1 C8 2.457(4) .
Mo1 Cu3 2.6272(8) .
Mo1 Cu1 2.6516(7) .
Mo2 C12 1.972(4) .
Mo2 C11 1.982(4) .
Mo2 C13 1.992(4) .
Mo2 C15 2.288(4) .
Mo2 C16 2.292(4) .
Mo2 C14 2.336(3) .
Mo2 C17 2.353(3) .
Mo2 C18 2.475(4) .
Mo2 Cu1 2.6279(9) .
Mo2 Cu2 2.6526(13) .
Mo3 C21 1.955(5) .
Mo3 C22 1.970(5) .
Mo3 C23 1.985(4) .
Mo3 C25 2.303(4) .
Mo3 C26 2.308(4) .
Mo3 C27 2.339(3) .
Mo3 C24 2.352(3) .
Mo3 C28 2.469(4) .
Mo3 Cu3 2.6559(8) .
Mo3 Cu2 2.6670(16) .
Cu1 C11 2.259(4) .
Cu1 C2 2.283(4) .
Cu1 C1 2.331(4) .
Cu1 C13 2.427(4) .
Cu1 Cu3 2.5794(14) .
Cu1 Cu2 2.6548(7) .
Cu2 C21 2.187(5) .
Cu2 C23 2.311(4) .
Cu2 C12 2.314(4) .
Cu2 C13 2.350(4) .
Cu2 Cu3 2.6159(9) .
Cu3 C22 2.190(5) .
Cu3 C23 2.227(4) .
O1 C1 1.160(5) .
O2 C2 1.169(4) .
O3 C3 1.146(4) .
O4 C11 1.155(4) .
O5 C12 1.158(4) .
O6 C13 1.159(4) .
O7 C21 1.170(5) .
O8 C22 1.165(5) .
O9 C23 1.166(4) .
N1 C8 1.370(5) .
N1 C9 1.448(6) .
N1 C10 1.451(7) .
N2 C28 1.359(5) .
N2 C30 1.435(7) .
N2 C29 1.443(7) .
N3 C18 1.354(5) .
N3 C19 1.447(5) .
N3 C20 1.453(5) .
C4 C5 1.417(6) .
C4 C8 1.424(5) .
C4 H4 0.9500 .
C5 C6 1.386(6) .
C5 H5 0.9500 .
C6 C7 1.427(6) .
C6 H6 0.9500 .
C7 C8 1.437(6) .
C7 H7 0.9500 .
C9 H9A 0.9800 .
C9 H9B 0.9800 .
C9 H9C 0.9800 .
C10 H10A 0.9800 .
C10 H10B 0.9800 .
C10 H10C 0.9800 .
C14 C15 1.418(6) .
C14 C18 1.428(5) .
C14 H14 0.9500 .
C15 C16 1.403(6) .
C15 H15 0.9500 .
C16 C17 1.415(6) .
C16 H16 0.9500 .
C17 C18 1.424(5) .
C17 H17 0.9500 .
C19 H19A 0.9800 .
C19 H19B 0.9800 .
C19 H19C 0.9800 .
C20 H20A 0.9800 .
C20 H20B 0.9800 .
C20 H20C 0.9800 .
C24 C25 1.413(6) .
C24 C28 1.421(5) .
C24 H24 0.9500 .
C25 C26 1.382(6) .
C25 H25 0.9500 .
C26 C27 1.422(6) .
C26 H26 0.9500 .
C27 C28 1.413(5) .
C27 H27 0.9500 .
C29 H29A 0.9800 .
C29 H29B 0.9800 .
C29 H29C 0.9800 .
C30 H30A 0.9800 .
C30 H30B 0.9800 .
C30 H30C 0.9800 .
C31 C32 1.343(8) .
C31 C36 1.363(7) .
C31 H31 0.9500 .
C32 C33 1.367(8) .
C32 H32 0.9500 .
C33 C34 1.380(8) .
C33 H33 0.9500 .
C34 C35 1.389(7) .
C34 H34 0.9500 .
C35 C36 1.383(6) .
C35 H35 0.9500 .
C36 C37 1.503(7) .
C37 H37A 0.9800 .
C37 H37B 0.9800 .
C37 H37C 0.9800 .
C38 C39 1.334(9) .
C38 C40 1.371(9) .
C38 H38 0.9500 .
C39 C40 1.392(9) 2_655
C39 H39 0.9500 .
C40 C41 1.260(14) .
C40 C39 1.392(9) 2_655
C40 H40 1.1340 .
C41 H40 0.1425 .
C41 H41A 0.9800 .
C41 H41B 0.9800 .
C41 H41C 0.9800 .
